data_1531457
loop_
_publ_author_name
'Gulay, L.D.'
'Parasyuk, O.V.'
'Romanyuk, Ya.E.'

_publ_section_title
;
 Preparation and crystal structuure of the Cu9 Ge S6-x (x=0.579) compound
;
_journal_name_full 'Journal of Alloys Compd.'
_journal_page_first 109
_journal_page_last 112
_journal_volume 333
_journal_year 2002
_chemical_formula_sum 'Cu8.952 Ge S5.421'
_space_group_IT_number 216
_symmetry_space_group_name_Hall 'F -4 2 3'
_symmetry_space_group_name_H-M 'F -4 3 m'
_cell_angle_alpha 90
_cell_angle_beta 90
_cell_angle_gamma 90
_cell_formula_units_Z 4
_cell_length_a 9.9567
_cell_length_b 9.9567
_cell_length_c 9.9567
_cell_volume 987.066
_citation_journal_id_ASTM JALCEU
_cod_data_source_file Gulay_JALCEU_2002_378.cif
_cod_data_source_block Cu8.952Ge1S5.421
_cod_original_cell_volume 987.0663
_cod_original_formula_sum 'Cu8.952 Ge1 S5.421'
_cod_database_code 1531457

loop_
_symmetry_equiv_pos_as_xyz
x,y,z
y,-x,-z
-x,-y,z
-y,x,-z
x,-y,-z
-y,-x,z
-x,y,-z
y,x,z
z,x,y
x,-z,-y
-z,-x,y
-x,z,-y
z,-x,-y
-x,-z,y
-z,x,-y
x,z,y
y,z,x
y,-z,-x
-z,-y,x
-y,z,-x
z,y,x
-y,-z,x
-z,y,-x
z,-y,-x
x,y+1/2,z+1/2
y,-x+1/2,-z+1/2
-x,-y+1/2,z+1/2
-y,x+1/2,-z+1/2
x,-y+1/2,-z+1/2
-y,-x+1/2,z+1/2
-x,y+1/2,-z+1/2
y,x+1/2,z+1/2
z,x+1/2,y+1/2
x,-z+1/2,-y+1/2
-z,-x+1/2,y+1/2
-x,z+1/2,-y+1/2
z,-x+1/2,-y+1/2
-x,-z+1/2,y+1/2
-z,x+1/2,-y+1/2
x,z+1/2,y+1/2
y,z+1/2,x+1/2
y,-z+1/2,-x+1/2
-z,-y+1/2,x+1/2
-y,z+1/2,-x+1/2
z,y+1/2,x+1/2
-y,-z+1/2,x+1/2
-z,y+1/2,-x+1/2
z,-y+1/2,-x+1/2
x+1/2,y,z+1/2
y+1/2,-x,-z+1/2
-x+1/2,-y,z+1/2
-y+1/2,x,-z+1/2
x+1/2,-y,-z+1/2
-y+1/2,-x,z+1/2
-x+1/2,y,-z+1/2
y+1/2,x,z+1/2
z+1/2,x,y+1/2
x+1/2,-z,-y+1/2
-z+1/2,-x,y+1/2
-x+1/2,z,-y+1/2
z+1/2,-x,-y+1/2
-x+1/2,-z,y+1/2
-z+1/2,x,-y+1/2
x+1/2,z,y+1/2
y+1/2,z,x+1/2
y+1/2,-z,-x+1/2
-z+1/2,-y,x+1/2
-y+1/2,z,-x+1/2
z+1/2,y,x+1/2
-y+1/2,-z,x+1/2
-z+1/2,y,-x+1/2
z+1/2,-y,-x+1/2
x+1/2,y+1/2,z
y+1/2,-x+1/2,-z
-x+1/2,-y+1/2,z
-y+1/2,x+1/2,-z
x+1/2,-y+1/2,-z
-y+1/2,-x+1/2,z
-x+1/2,y+1/2,-z
y+1/2,x+1/2,z
z+1/2,x+1/2,y
x+1/2,-z+1/2,-y
-z+1/2,-x+1/2,y
-x+1/2,z+1/2,-y
z+1/2,-x+1/2,-y
-x+1/2,-z+1/2,y
-z+1/2,x+1/2,-y
x+1/2,z+1/2,y
y+1/2,z+1/2,x
y+1/2,-z+1/2,-x
-z+1/2,-y+1/2,x
-y+1/2,z+1/2,-x
z+1/2,y+1/2,x
-y+1/2,-z+1/2,x
-z+1/2,y+1/2,-x
z+1/2,-y+1/2,-x

loop_
_atom_site_label
_atom_site_type_symbol
_atom_site_fract_x
_atom_site_fract_y
_atom_site_fract_z
_atom_site_occupancy
_atom_site_U_iso_or_equiv
Ge1 Ge+4 0.5 0.5 0.5 1 0.0
Cu2 Cu 0.1385 0.1385 0.0882 0.346 0.0
S2 S-2 0.25 0.25 0.25 1 0.0
S3 S-2 0 0 0 0.421 0.0
S1 S-2 0.6356 0.6356 0.6356 1 0.0
Cu3 Cu 0.1994 0.1994 0.0261 0.298 0.0
Cu1 Cu 0.161 0.044 0.897 0.051 0.0
